data_1565896
loop_
_publ_author_name
'Kshirsagar, Anuraj S.'
'Arfin, Habibul'
'Banerjee, Srijita'
'Mondal, Barnali'
'Nag, Angshuman'

_publ_section_title
;
 Colloidal Sb3+-Doped Cs2InCl5&#x00B7;H2O Perovskite Nanocrystals with
 Temperature-Dependent Luminescence
;
_journal_issue 50
_journal_name_full 'The Journal of Physical Chemistry C'
_journal_page_first 27671
_journal_page_last 27677
_journal_paper_doi 10.1021/acs.jpcc.1c08720
_journal_volume 125
_journal_year 2021
_chemical_formula_sum 'Cl5 Cs2 H2 In O'
_chemical_formula_weight 575.91
_space_group_crystal_system orthorhombic
_space_group_IT_number 62
_space_group_name_Hall '-P 2ac 2n'
_space_group_name_H-M_alt 'P n m a'
_atom_sites_solution_hydrogens difmap
_cell_angle_alpha 90
_cell_angle_beta 90
_cell_angle_gamma 90
_cell_formula_units_Z 4
_cell_length_a 14.2798(8)
_cell_length_b 10.3222(6)
_cell_length_c 7.3243(4)
_cell_measurement_reflns_used 6815
_cell_measurement_temperature 100.(2)
_cell_measurement_theta_max 28.2995
_cell_measurement_theta_min 2.4347
_cell_volume 1079.59(11)
_computing_cell_refinement 'SAINT V8.38A (Bruker AXS Inc., 2017)'
_computing_data_reduction 'SAINT V8.38A (Bruker AXS Inc., 2017)'
_computing_molecular_graphics 'shelXle (C.B. Huebschle, rev 882)'
_computing_structure_refinement 'SHELXL-2017/1 (Sheldrick, 2017)'
_computing_structure_solution 'SHELXT 2014/5 (Sheldrick, 2014)'
_diffrn_ambient_temperature 100.(2)
_diffrn_detector_area_resol_mean 10.4167
_diffrn_measured_fraction_theta_full 0.996
_diffrn_measured_fraction_theta_max 0.996
_diffrn_radiation_wavelength 0.71073
_diffrn_reflns_av_R_equivalents 0.0286
_diffrn_reflns_av_unetI/netI 0.0199
_diffrn_reflns_limit_h_max 19
_diffrn_reflns_limit_h_min -16
_diffrn_reflns_limit_k_max 11
_diffrn_reflns_limit_k_min -13
_diffrn_reflns_limit_l_max 9
_diffrn_reflns_limit_l_min -9
_diffrn_reflns_number 8910
_diffrn_reflns_theta_full 28.30
_diffrn_reflns_theta_max 28.30
_diffrn_reflns_theta_min 2.85
_exptl_absorpt_coefficient_mu 10.009
_exptl_absorpt_correction_type multi-scan
_exptl_absorpt_process_details
;
SADABS-2016/2 - Bruker AXS area detector scaling and absorption correction
;
_exptl_crystal_density_diffrn 3.543
_exptl_crystal_density_method 'not measured'
_exptl_crystal_F_000 1016
_refine_diff_density_max 0.944
_refine_diff_density_min -4.605
_refine_ls_extinction_method none
_refine_ls_goodness_of_fit_ref 0.790
_refine_ls_hydrogen_treatment refall
_refine_ls_matrix_type full
_refine_ls_number_parameters 53
_refine_ls_number_reflns 1412
_refine_ls_number_restraints 0
_refine_ls_restrained_S_all 0.790
_refine_ls_R_factor_all 0.0255
_refine_ls_R_factor_gt 0.0239
_refine_ls_shift/su_max 0.001
_refine_ls_shift/su_mean 0.000
_refine_ls_structure_factor_coef Fsqd
_refine_ls_weighting_details 'w=1/[\s^2^(Fo^2^)+(0.1000P)^2^] where P=(Fo^2^+2Fc^2^)/3'
_refine_ls_weighting_scheme calc
_refine_ls_wR_factor_gt 0.0845
_refine_ls_wR_factor_ref 0.0875
_reflns_number_gt 1343
_reflns_number_total 1412
_reflns_threshold_expression 'I > 2\s(I)'
_cod_data_source_file jp1c08720_si_002.cif
_cod_data_source_block CIC
_cod_depositor_comments
;
The following automatic conversions were performed:

data item '_exptl_absorpt_correction_type' value 'Multi-Scan' was
changed to 'multi-scan' in accordance with the
/home/data/users/saulius/crontab/automatic-downloads/current/ACS/lib/dictionaries/cif_core.dic
dictionary named 'cif_core.dic' version 2.4.2 last updated on
2011-04-26.

Automatic conversion script
Id: cif_fix_values 7556 2019-12-06 15:28:31Z antanas 
;
_cod_original_formula_sum 'Cl5 H2 Cs2 In O'
_cod_database_code 1565896

loop_
_space_group_symop_operation_xyz
'x, y, z'
'-x+1/2, -y, z+1/2'
'-x, y+1/2, -z'
'x+1/2, -y+1/2, -z+1/2'
'-x, -y, -z'
'x-1/2, y, -z-1/2'
'x, -y-1/2, z'
'-x-1/2, y-1/2, z-1/2'

loop_
_atom_site_type_symbol
_atom_site_label
_atom_site_fract_x
_atom_site_fract_y
_atom_site_fract_z
_atom_site_U_iso_or_equiv
_atom_site_adp_type
_atom_site_calc_flag
_atom_site_refinement_flags_adp
_atom_site_refinement_flags_occupancy
_atom_site_refinement_flags_posn
_atom_site_occupancy
_atom_site_disorder_assembly
_atom_site_disorder_group
Cs Cs01 0.64228(2) 0.49755(2) 0.16380(3) 0.00851(13) Uani d . . . 1 . .
H H1 0.472(3) 0.317(5) 0.448(7) 0.045(15) Uiso d . . . 1 . .
In In02 0.61639(2) 0.25 0.69054(4) 0.00602(14) Uani d T P S 1 . .
Cl Cl03 0.60292(6) 0.00764(8) 0.67178(11) 0.0094(2) Uani d . . . 1 . .
Cl Cl04 0.74989(7) 0.25 0.90878(13) 0.0077(2) Uani d T P S 1 . .
Cl Cl05 0.50515(7) 0.25 0.95005(16) 0.0094(2) Uani d T P S 1 . .
Cl Cl06 0.72794(7) 0.25 0.43374(15) 0.0097(2) Uani d T P S 1 . .
O O007 0.4960(2) 0.25 0.4874(4) 0.0136(8) Uani d T P S 1 . .

loop_
_atom_site_aniso_label
_atom_site_aniso_U_11
_atom_site_aniso_U_22
_atom_site_aniso_U_33
_atom_site_aniso_U_12
_atom_site_aniso_U_13
_atom_site_aniso_U_23
Cs01 0.00787(19) 0.0084(2) 0.0093(2) 0.00047(6) -0.00073(6) -0.00073(5)
In02 0.0058(2) 0.0053(2) 0.0069(2) 0 -0.00068(9) 0
Cl03 0.0098(5) 0.0070(4) 0.0114(4) -0.0005(2) -0.0016(2) -0.0007(2)
Cl04 0.0065(4) 0.0084(5) 0.0083(5) 0 -0.0006(4) 0
Cl05 0.0079(5) 0.0077(5) 0.0127(5) 0 0.0027(3) 0
Cl06 0.0126(5) 0.0099(5) 0.0066(4) 0 0.0027(4) 0
O007 0.0152(19) 0.0088(17) 0.0169(19) 0 -0.0075(14) 0

loop_
_atom_type_symbol
_atom_type_description
_atom_type_scat_dispersion_real
_atom_type_scat_dispersion_imag
_atom_type_scat_source
H H 0.0000 0.0000 'International Tables Vol C Tables 4.2.6.8 and 6.1.1.4'
Cl Cl 0.1484 0.1585 'International Tables Vol C Tables 4.2.6.8 and 6.1.1.4'
Cs Cs -0.3680 2.1192 'International Tables Vol C Tables 4.2.6.8 and 6.1.1.4'
In In -0.7276 1.3100 'International Tables Vol C Tables 4.2.6.8 and 6.1.1.4'
O O 0.0106 0.0060 'International Tables Vol C Tables 4.2.6.8 and 6.1.1.4'

loop_
_geom_angle_atom_site_label_1
_geom_angle_atom_site_label_2
_geom_angle_atom_site_label_3
_geom_angle_site_symmetry_1
_geom_angle_site_symmetry_3
_geom_angle
_geom_angle_publ_flag
Cl05 Cs01 Cl06 5_666 . 155.85(3) ?
Cl05 Cs01 Cl04 5_666 1_554 133.34(2) ?
Cl06 Cs01 Cl04 . 1_554 67.17(2) ?
Cl05 Cs01 Cl04 5_666 2_664 80.271(19) ?
Cl06 Cs01 Cl04 . 2_664 95.80(2) ?
Cl04 Cs01 Cl04 1_554 2_664 128.129(7) ?
Cl05 Cs01 Cl05 5_666 1_554 95.715(7) ?
Cl06 Cs01 Cl05 . 1_554 85.182(19) ?
Cl04 Cs01 Cl05 1_554 1_554 59.23(2) ?
Cl04 Cs01 Cl05 2_664 1_554 172.32(2) ?
Cl05 Cs01 Cl06 5_666 2_664 69.87(2) ?
Cl06 Cs01 Cl06 . 2_664 128.208(8) ?
Cl04 Cs01 Cl06 1_554 2_664 92.990(19) ?
Cl04 Cs01 Cl06 2_664 2_664 58.63(2) ?
Cl05 Cs01 Cl06 1_554 2_664 126.24(3) ?
Cl05 Cs01 Cl03 5_666 8_765 126.284(19) ?
Cl06 Cs01 Cl03 . 8_765 70.01(2) ?
Cl04 Cs01 Cl03 1_554 8_765 65.970(19) ?
Cl04 Cs01 Cl03 2_664 8_765 62.177(19) ?
Cl05 Cs01 Cl03 1_554 8_765 125.04(2) ?
Cl06 Cs01 Cl03 2_664 8_765 58.29(2) ?
Cl05 Cs01 Cl03 5_666 7_564 71.25(2) ?
Cl06 Cs01 Cl03 . 7_564 127.53(2) ?
Cl04 Cs01 Cl03 1_554 7_564 62.11(2) ?
Cl04 Cs01 Cl03 2_664 7_564 125.598(18) ?
Cl05 Cs01 Cl03 1_554 7_564 58.21(2) ?
Cl06 Cs01 Cl03 2_664 7_564 68.22(2) ?
Cl03 Cs01 Cl03 8_765 7_564 99.81(2) ?
Cl05 Cs01 Cl03 5_666 3_656 58.73(2) ?
Cl06 Cs01 Cl03 . 3_656 99.75(2) ?
Cl04 Cs01 Cl03 1_554 3_656 127.290(19) ?
Cl04 Cs01 Cl03 2_664 3_656 103.12(2) ?
Cl05 Cs01 Cl03 1_554 3_656 69.22(2) ?
Cl06 Cs01 Cl03 2_664 3_656 128.02(2) ?
Cl03 Cs01 Cl03 8_765 3_656 159.838(9) ?
Cl03 Cs01 Cl03 7_564 3_656 100.134(18) ?
Cl05 Cs01 Cl03 5_666 7_565 99.12(2) ?
Cl06 Cs01 Cl03 . 7_565 58.43(2) ?
Cl04 Cs01 Cl03 1_554 7_565 125.434(18) ?
Cl04 Cs01 Cl03 2_664 7_565 64.642(19) ?
Cl05 Cs01 Cl03 1_554 7_565 109.91(2) ?
Cl06 Cs01 Cl03 2_664 7_565 123.21(2) ?
Cl03 Cs01 Cl03 8_765 7_565 97.69(2) ?
Cl03 Cs01 Cl03 7_564 7_565 162.47(3) ?
Cl03 Cs01 Cl03 3_656 7_565 62.47(2) ?
Cl05 Cs01 In02 5_666 1_554 101.560(19) ?
Cl06 Cs01 In02 . 1_554 92.980(16) ?
Cl04 Cs01 In02 1_554 1_554 35.140(15) ?
Cl04 Cs01 In02 2_664 1_554 152.156(16) ?
Cl05 Cs01 In02 1_554 1_554 34.964(18) ?
Cl06 Cs01 In02 2_664 1_554 95.521(17) ?
Cl03 Cs01 In02 8_765 1_554 96.620(14) ?
Cl03 Cs01 In02 7_564 1_554 35.495(13) ?
Cl03 Cs01 In02 3_656 1_554 101.333(14) ?
Cl03 Cs01 In02 7_565 1_554 140.509(13) ?
Cl05 Cs01 In02 5_666 2_664 92.410(14) ?
Cl06 Cs01 In02 . 2_664 97.910(16) ?
Cl04 Cs01 In02 1_554 2_664 96.524(14) ?
Cl04 Cs01 In02 2_664 2_664 35.115(16) ?
Cl05 Cs01 In02 1_554 2_664 152.345(19) ?
Cl06 Cs01 In02 2_664 2_664 34.731(18) ?
Cl03 Cs01 In02 8_765 2_664 35.477(13) ?
Cl03 Cs01 In02 7_564 2_664 100.158(15) ?
Cl03 Cs01 In02 3_656 2_664 136.181(14) ?
Cl03 Cs01 In02 7_565 2_664 94.750(14) ?
In02 Cs01 In02 1_554 2_664 117.431(7) ?
O007 In02 Cl06 . . 89.38(9) ?
O007 In02 Cl05 . . 90.99(9) ?
Cl06 In02 Cl05 . . 179.63(4) ?
O007 In02 Cl04 . . 179.10(9) ?
Cl06 In02 Cl04 . . 89.72(3) ?
Cl05 In02 Cl04 . . 89.91(3) ?
O007 In02 Cl03 . 7_565 84.63(2) ?
Cl06 In02 Cl03 . 7_565 90.44(2) ?
Cl05 In02 Cl03 . 7_565 89.59(2) ?
Cl04 In02 Cl03 . 7_565 95.38(2) ?
O007 In02 Cl03 . . 84.63(2) ?
Cl06 In02 Cl03 . . 90.44(2) ?
Cl05 In02 Cl03 . . 89.59(2) ?
Cl04 In02 Cl03 . . 95.38(2) ?
Cl03 In02 Cl03 7_565 . 169.21(4) ?
O007 In02 Cs01 . 1_556 126.12(6) ?
Cl06 In02 Cs01 . 1_556 123.829(19) ?
Cl05 In02 Cs01 . 1_556 55.909(18) ?
Cl04 In02 Cs01 . 1_556 54.492(16) ?
Cl03 In02 Cs01 7_565 1_556 57.44(2) ?
Cl03 In02 Cs01 . 1_556 129.71(2) ?
O007 In02 Cs01 . 7_566 126.12(6) ?
Cl06 In02 Cs01 . 7_566 123.829(19) ?
Cl05 In02 Cs01 . 7_566 55.909(18) ?
Cl04 In02 Cs01 . 7_566 54.492(16) ?
Cl03 In02 Cs01 7_565 7_566 129.71(2) ?
Cl03 In02 Cs01 . 7_566 57.44(2) ?
Cs01 In02 Cs01 1_556 7_566 72.484(8) ?
O007 In02 Cs01 . 2_665 124.95(6) ?
Cl06 In02 Cs01 . 2_665 56.666(18) ?
Cl05 In02 Cs01 . 2_665 123.075(19) ?
Cl04 In02 Cs01 . 2_665 54.445(16) ?
Cl03 In02 Cs01 7_565 2_665 57.23(2) ?
Cl03 In02 Cs01 . 2_665 131.18(2) ?
Cs01 In02 Cs01 1_556 2_665 67.167(5) ?
Cs01 In02 Cs01 7_566 2_665 108.928(7) ?
O007 In02 Cs01 . 8_756 124.95(6) ?
Cl06 In02 Cs01 . 8_756 56.666(18) ?
Cl05 In02 Cs01 . 8_756 123.075(18) ?
Cl04 In02 Cs01 . 8_756 54.445(15) ?
Cl03 In02 Cs01 7_565 8_756 131.18(2) ?
Cl03 In02 Cs01 . 8_756 57.23(2) ?
Cs01 In02 Cs01 1_556 8_756 108.928(7) ?
Cs01 In02 Cs01 7_566 8_756 67.167(5) ?
Cs01 In02 Cs01 2_665 8_756 74.101(8) ?
In02 Cl03 Cs01 . 8_756 87.30(3) ?
In02 Cl03 Cs01 . 7_566 87.07(2) ?
Cs01 Cl03 Cs01 8_756 7_566 82.036(18) ?
In02 Cl03 Cs01 . 3_646 94.74(3) ?
Cs01 Cl03 Cs01 8_756 3_646 161.65(3) ?
Cs01 Cl03 Cs01 7_566 3_646 79.866(18) ?
In02 Cl03 Cs01 . 7_565 93.25(2) ?
Cs01 Cl03 Cs01 8_756 7_565 80.469(18) ?
Cs01 Cl03 Cs01 7_566 7_565 162.47(3) ?
Cs01 Cl03 Cs01 3_646 7_565 117.53(2) ?
In02 Cl04 Cs01 . 1_556 90.37(2) ?
In02 Cl04 Cs01 . 7_566 90.37(2) ?
Cs01 Cl04 Cs01 1_556 7_566 93.14(2) ?
In02 Cl04 Cs01 . 8_756 90.44(2) ?
Cs01 Cl04 Cs01 1_556 8_756 178.55(3) ?
Cs01 Cl04 Cs01 7_566 8_756 85.641(5) ?
In02 Cl04 Cs01 . 2_665 90.44(2) ?
Cs01 Cl04 Cs01 1_556 2_665 85.641(5) ?
Cs01 Cl04 Cs01 7_566 2_665 178.55(3) ?
Cs01 Cl04 Cs01 8_756 2_665 95.56(2) ?
In02 Cl05 Cs01 . 3_646 101.87(3) ?
In02 Cl05 Cs01 . 5_666 101.87(3) ?
Cs01 Cl05 Cs01 3_646 5_666 98.02(3) ?
In02 Cl05 Cs01 . 1_556 89.13(2) ?
Cs01 Cl05 Cs01 3_646 1_556 167.96(4) ?
Cs01 Cl05 Cs01 5_666 1_556 84.285(7) ?
In02 Cl05 Cs01 . 7_566 89.13(2) ?
Cs01 Cl05 Cs01 3_646 7_566 84.285(7) ?
Cs01 Cl05 Cs01 5_666 7_566 167.96(4) ?
Cs01 Cl05 Cs01 1_556 7_566 91.09(2) ?
In02 Cl06 Cs01 . . 102.00(3) ?
In02 Cl06 Cs01 . 7_565 102.00(3) ?
Cs01 Cl06 Cs01 . 7_565 95.40(3) ?
In02 Cl06 Cs01 . 2_665 88.60(3) ?
Cs01 Cl06 Cs01 . 2_665 85.129(6) ?
Cs01 Cl06 Cs01 7_565 2_665 168.99(4) ?
In02 Cl06 Cs01 . 8_756 88.60(3) ?
Cs01 Cl06 Cs01 . 8_756 168.99(4) ?
Cs01 Cl06 Cs01 7_565 8_756 85.129(6) ?
Cs01 Cl06 Cs01 2_665 8_756 92.27(3) ?
In02 O007 H1 . . 123.(3) ?
In02 O007 H1 . 7_565 123.(3) ?
H1 O007 H1 . 7_565 114.(7) ?

loop_
_geom_bond_atom_site_label_1
_geom_bond_atom_site_label_2
_geom_bond_site_symmetry_2
_geom_bond_distance
_geom_bond_publ_flag
Cs01 Cl05 5_666 3.4522(7) ?
Cs01 Cl06 . 3.4546(8) ?
Cs01 Cl04 1_554 3.5185(7) ?
Cs01 Cl04 2_664 3.5186(7) ?
Cs01 Cl05 1_554 3.5798(8) ?
Cs01 Cl06 2_664 3.6145(8) ?
Cs01 Cl03 8_765 3.6404(9) ?
Cs01 Cl03 7_564 3.6476(9) ?
Cs01 Cl03 3_656 3.7042(9) ?
Cs01 Cl03 7_565 3.7632(9) ?
Cs01 In02 1_554 4.3222(3) ?
Cs01 In02 2_664 4.3249(3) ?
In02 O007 . 2.273(3) ?
In02 Cl06 . 2.4647(12) ?
In02 Cl05 . 2.4772(11) ?
In02 Cl04 . 2.4879(10) ?
In02 Cl03 7_565 2.5129(8) ?
In02 Cl03 . 2.5129(8) ?
O007 H1 . 0.83(5) ?
